data_4330951
loop_
_publ_author_name
'Ling Xu'
'Zitao Wang'
'Wen-Xiong Zhang'
'Zhenfeng Xi'

_publ_section_title
;
 Rare-Earth Metal Tris(trimethylsilylmethyl) Anionic Complexes Bearing One
 1-Phenyl-2,3,4,5-tetrapropylcyclopentadienyl Ligand: Synthesis,
 Structural Characterization, and Application
;
_journal_name_full 'Inorganic Chemistry'
_journal_page_first 11941
_journal_page_last 11948
_journal_paper_doi 10.1021/ic3018369
_journal_volume 51
_journal_year 2012
_chemical_formula_moiety 'C35 H66 Er Si3, C16 H34 Li O4'
_chemical_formula_sum 'C51 H100 Er Li O4 Si3'
_chemical_formula_weight 1035.78
_chemical_name_systematic
; 
 ? 
;
_space_group_IT_number 14
_symmetry_cell_setting monoclinic
_symmetry_space_group_name_Hall '-P 2yn'
_symmetry_space_group_name_H-M 'P 1 21/n 1'
_atom_sites_solution_hydrogens geom
_atom_sites_solution_primary direct
_atom_sites_solution_secondary difmap
_audit_creation_method SHELXL-97
_cell_angle_alpha 90.00
_cell_angle_beta 101.08(3)
_cell_angle_gamma 90.00
_cell_formula_units_Z 4
_cell_length_a 13.102(3)
_cell_length_b 22.346(5)
_cell_length_c 20.541(4)
_cell_measurement_reflns_used 19416
_cell_measurement_temperature 173(2)
_cell_measurement_theta_max 27.4843
_cell_measurement_theta_min 1.3605
_cell_volume 5902(2)
_computing_cell_refinement 'CrystalClear (Rigaku Inc., 2008)'
_computing_data_collection 'CrystalClear (Rigaku Inc., 2008)'
_computing_data_reduction 'CrystalClear (Rigaku Inc., 2008)'
_computing_molecular_graphics
;
 Mercury: visualization and analysis of crystal structures, C. F. Macrae,
 P. R. Edgington, P. McCabe, E. Pidcock, G. P. Shields, R. Taylor,
 M. Towler and J. van de Streek, J. Appl. Cryst., 39, 453-457, 2006.
;
_computing_publication_material 'SHELX-97 (Sheldrick, 2008)'
_computing_structure_refinement 'SHELX-97 (Sheldrick, 2008)'
_computing_structure_solution 'SHELX-97 (Sheldrick, 2008)'
_diffrn_ambient_temperature 173(2)
_diffrn_detector_area_resol_mean 28.5714
_diffrn_measured_fraction_theta_full 0.990
_diffrn_measured_fraction_theta_max 0.990
_diffrn_measurement_device_type 'Saturn724+ CCD'
_diffrn_measurement_method '\w scans at fixed \c = 45\%'
_diffrn_radiation_monochromator graphite
_diffrn_radiation_source 'fine-focus sealed tube'
_diffrn_radiation_type MoK\a
_diffrn_radiation_wavelength 0.71073
_diffrn_reflns_av_R_equivalents 0.0612
_diffrn_reflns_av_sigmaI/netI 0.0910
_diffrn_reflns_limit_h_max 17
_diffrn_reflns_limit_h_min -15
_diffrn_reflns_limit_k_max 28
_diffrn_reflns_limit_k_min -26
_diffrn_reflns_limit_l_max 13
_diffrn_reflns_limit_l_min -26
_diffrn_reflns_number 25974
_diffrn_reflns_theta_full 27.48
_diffrn_reflns_theta_max 27.48
_diffrn_reflns_theta_min 1.83
_exptl_absorpt_coefficient_mu 1.519
_exptl_absorpt_correction_T_max 1.0000
_exptl_absorpt_correction_T_min 0.6961
_exptl_absorpt_correction_type multi-scan
_exptl_absorpt_process_details 'CrystalClear (Rigaku Inc., 2008)'
_exptl_crystal_colour pink
_exptl_crystal_density_diffrn 1.166
_exptl_crystal_description block
_exptl_crystal_F_000 2204
_exptl_crystal_size_max 0.48
_exptl_crystal_size_mid 0.41
_exptl_crystal_size_min 0.37
_refine_diff_density_max 1.100
_refine_diff_density_min -1.180
_refine_diff_density_rms 0.127
_refine_ls_extinction_method none
_refine_ls_goodness_of_fit_ref 1.144
_refine_ls_hydrogen_treatment constr
_refine_ls_matrix_type full
_refine_ls_number_parameters 638
_refine_ls_number_reflns 13395
_refine_ls_number_restraints 310
_refine_ls_restrained_S_all 1.153
_refine_ls_R_factor_all 0.0982
_refine_ls_R_factor_gt 0.0817
_refine_ls_shift/su_max 0.010
_refine_ls_shift/su_mean 0.000
_refine_ls_structure_factor_coef Fsqd
_refine_ls_weighting_details 'calc w=1/[\s^2^(Fo^2^)+(0.0408P)^2^+23.0051P] where P=(Fo^2^+2Fc^2^)/3'
_refine_ls_weighting_scheme calc
_refine_ls_wR_factor_gt 0.1678
_refine_ls_wR_factor_ref 0.1797
_reflns_number_gt 11181
_reflns_number_total 13395
_reflns_threshold_expression >2sigma(I)
_cod_data_source_file ic3018369_si_002_3.cif
_cod_data_source_block 1-Er
_cod_database_code 4330951

loop_
_symmetry_equiv_pos_as_xyz
'x, y, z'
'-x+1/2, y+1/2, -z+1/2'
'-x, -y, -z'
'x-1/2, -y-1/2, z-1/2'

loop_
_atom_site_label
_atom_site_type_symbol
_atom_site_fract_x
_atom_site_fract_y
_atom_site_fract_z
_atom_site_U_iso_or_equiv
_atom_site_adp_type
_atom_site_occupancy
_atom_site_symmetry_multiplicity
_atom_site_calc_flag
_atom_site_refinement_flags
_atom_site_disorder_assembly
_atom_site_disorder_group
Er1 Er 0.79774(2) 0.196171(13) 0.852106(15) 0.03186(10) Uani 1 1 d . . .
Si1 Si 1.02030(17) 0.14296(11) 0.98788(11) 0.0487(5) Uani 1 1 d . . .
Si2 Si 0.7648(2) 0.33940(10) 0.94264(12) 0.0526(6) Uani 1 1 d . . .
O1 O 0.3198(5) 0.0084(3) 0.6813(3) 0.0669(18) Uani 1 1 d . . .
O3 O 0.1529(5) -0.0911(3) 0.6493(3) 0.0581(15) Uani 1 1 d D . .
C1 C 0.7013(5) 0.1390(3) 0.7431(3) 0.0347(15) Uani 1 1 d . . .
C2 C 0.6201(5) 0.1673(3) 0.7696(3) 0.0307(13) Uani 1 1 d . . .
C3 C 0.6147(5) 0.1391(3) 0.8304(3) 0.0335(14) Uani 1 1 d . . .
C4 C 0.6906(5) 0.0922(3) 0.8415(3) 0.0344(14) Uani 1 1 d . . .
C5 C 0.7441(5) 0.0930(3) 0.7875(3) 0.0346(14) Uani 1 1 d . . .
C6 C 0.7290(6) 0.1530(3) 0.6767(4) 0.0428(17) Uani 1 1 d . . .
H6B H 0.8057 0.1528 0.6818 0.051 Uiso 1 1 calc R . .
H6A H 0.7045 0.1939 0.6634 0.051 Uiso 1 1 calc R . .
C7 C 0.6838(7) 0.1101(4) 0.6214(4) 0.056(2) Uani 1 1 d . . .
H7B H 0.7073 0.0690 0.6347 0.067 Uiso 1 1 calc R . .
H7A H 0.6071 0.1108 0.6154 0.067 Uiso 1 1 calc R . .
C8 C 0.7145(8) 0.1246(5) 0.5558(4) 0.071(3) Uani 1 1 d . . .
H8A H 0.6824 0.0956 0.5222 0.106 Uiso 1 1 calc R . .
H8C H 0.7904 0.1226 0.5609 0.106 Uiso 1 1 calc R . .
H8B H 0.6907 0.1650 0.5418 0.106 Uiso 1 1 calc R . .
C9 C 0.5521(6) 0.2190(3) 0.7388(3) 0.0405(16) Uani 1 1 d . . .
H9A H 0.5970 0.2491 0.7229 0.049 Uiso 1 1 calc R . .
H9B H 0.5210 0.2381 0.7739 0.049 Uiso 1 1 calc R . .
C10 C 0.4646(7) 0.2024(4) 0.6814(4) 0.056(2) Uani 1 1 d . . .
H10A H 0.4952 0.1895 0.6431 0.068 Uiso 1 1 calc R . .
H10B H 0.4254 0.1681 0.6947 0.068 Uiso 1 1 calc R . .
C11 C 0.3911(8) 0.2533(5) 0.6603(5) 0.082(3) Uani 1 1 d . . .
H11A H 0.3342 0.2397 0.6252 0.124 Uiso 1 1 calc R . .
H11B H 0.4284 0.2861 0.6435 0.124 Uiso 1 1 calc R . .
H11C H 0.3626 0.2672 0.6983 0.124 Uiso 1 1 calc R . .
C12 C 0.5393(5) 0.1514(3) 0.8747(4) 0.0365(15) Uani 1 1 d . . .
C13 C 0.5742(6) 0.1646(3) 0.9415(4) 0.0446(18) Uani 1 1 d . . .
H13 H 0.6468 0.1668 0.9587 0.054 Uiso 1 1 calc R . .
C14 C 0.5041(8) 0.1747(4) 0.9839(4) 0.059(2) Uani 1 1 d . . .
H14 H 0.5291 0.1841 1.0293 0.071 Uiso 1 1 calc R . .
C15 C 0.3996(8) 0.1710(4) 0.9597(5) 0.065(3) Uani 1 1 d . . .
H15 H 0.3520 0.1776 0.9885 0.078 Uiso 1 1 calc R . .
C16 C 0.3632(7) 0.1578(4) 0.8944(5) 0.060(2) Uani 1 1 d . . .
H16 H 0.2904 0.1547 0.8783 0.072 Uiso 1 1 calc R . .
C17 C 0.4321(6) 0.1489(3) 0.8514(4) 0.0475(18) Uani 1 1 d . . .
H17 H 0.4058 0.1411 0.8058 0.057 Uiso 1 1 calc R . .
C18 C 0.6997(6) 0.0460(3) 0.8950(4) 0.0394(16) Uani 1 1 d . . .
H18B H 0.6963 0.0658 0.9376 0.047 Uiso 1 1 calc R . .
H18A H 0.7682 0.0260 0.8998 0.047 Uiso 1 1 calc R . .
C19 C 0.6137(6) -0.0013(3) 0.8803(4) 0.0470(18) Uani 1 1 d . . .
H19B H 0.5455 0.0187 0.8771 0.056 Uiso 1 1 calc R . .
H19A H 0.6152 -0.0197 0.8367 0.056 Uiso 1 1 calc R . .
C20 C 0.6231(8) -0.0500(4) 0.9319(4) 0.063(3) Uani 1 1 d . . .
H20A H 0.5711 -0.0811 0.9170 0.094 Uiso 1 1 calc R . .
H20C H 0.6115 -0.0330 0.9739 0.094 Uiso 1 1 calc R . .
H20B H 0.6929 -0.0676 0.9385 0.094 Uiso 1 1 calc R . .
C21 C 0.8324(6) 0.0523(3) 0.7791(4) 0.0414(16) Uani 1 1 d . . .
H21B H 0.8825 0.0506 0.8218 0.050 Uiso 1 1 calc R . .
H21A H 0.8688 0.0703 0.7460 0.050 Uiso 1 1 calc R . .
C22 C 0.8014(6) -0.0116(3) 0.7574(4) 0.0502(19) Uani 1 1 d . . .
H22B H 0.7639 -0.0298 0.7900 0.060 Uiso 1 1 calc R . .
H22A H 0.7530 -0.0103 0.7140 0.060 Uiso 1 1 calc R . .
C23 C 0.8938(7) -0.0511(4) 0.7513(4) 0.053(2) Uani 1 1 d . . .
H23B H 0.8697 -0.0921 0.7407 0.079 Uiso 1 1 calc R . .
H23C H 0.9440 -0.0509 0.7934 0.079 Uiso 1 1 calc R . .
H23A H 0.9272 -0.0357 0.7159 0.079 Uiso 1 1 calc R . .
C24 C 0.8817(5) 0.1612(4) 0.9598(4) 0.0411(16) Uani 1 1 d . . .
H24B H 0.8657 0.1915 0.9915 0.049 Uiso 1 1 calc R . .
H24A H 0.8434 0.1246 0.9679 0.049 Uiso 1 1 calc R . .
C25 C 1.0511(9) 0.1045(6) 1.0701(6) 0.100(4) Uani 1 1 d . . .
H25C H 1.0353 0.1314 1.1046 0.151 Uiso 1 1 calc R . .
H25B H 1.1251 0.0940 1.0801 0.151 Uiso 1 1 calc R . .
H25A H 1.0091 0.0681 1.0688 0.151 Uiso 1 1 calc R . .
C26 C 1.0718(9) 0.0934(5) 0.9285(6) 0.088(4) Uani 1 1 d . . .
H26B H 1.0324 0.0559 0.9231 0.132 Uiso 1 1 calc R . .
H26C H 1.1453 0.0848 0.9458 0.132 Uiso 1 1 calc R . .
H26A H 1.0647 0.1136 0.8855 0.132 Uiso 1 1 calc R . .
C27 C 1.1045(8) 0.2120(5) 0.9982(6) 0.092(4) Uani 1 1 d . . .
H27A H 1.0932 0.2344 0.9564 0.137 Uiso 1 1 calc R . .
H27C H 1.1778 0.2002 1.0102 0.137 Uiso 1 1 calc R . .
H27B H 1.0863 0.2372 1.0333 0.137 Uiso 1 1 calc R . .
C28 C 0.7233(6) 0.2913(3) 0.8708(4) 0.0438(18) Uani 1 1 d . . .
H28A H 0.7282 0.3161 0.8315 0.053 Uiso 1 1 calc R . .
H28B H 0.6483 0.2838 0.8687 0.053 Uiso 1 1 calc R . .
C29 C 0.6972(10) 0.3146(5) 1.0109(5) 0.086(4) Uani 1 1 d . . .
H29A H 0.6218 0.3186 0.9961 0.129 Uiso 1 1 calc R . .
H29C H 0.7201 0.3396 1.0502 0.129 Uiso 1 1 calc R . .
H29B H 0.7145 0.2727 1.0219 0.129 Uiso 1 1 calc R . .
C30 C 0.9081(9) 0.3364(5) 0.9778(6) 0.096(4) Uani 1 1 d U . .
H30B H 0.9283 0.2952 0.9903 0.144 Uiso 1 1 calc R . .
H30C H 0.9239 0.3622 1.0171 0.144 Uiso 1 1 calc R . .
H30A H 0.9469 0.3504 0.9444 0.144 Uiso 1 1 calc R . .
C31 C 0.7355(8) 0.4216(4) 0.9297(5) 0.069(3) Uani 1 1 d . . .
H31B H 0.7733 0.4374 0.8966 0.104 Uiso 1 1 calc R . .
H31C H 0.7573 0.4430 0.9717 0.104 Uiso 1 1 calc R . .
H31A H 0.6606 0.4271 0.9139 0.104 Uiso 1 1 calc R . .
C32 C 0.9334(6) 0.2200(3) 0.7934(4) 0.0448(18) Uani 1 1 d . . .
H32B H 0.9985 0.2177 0.8271 0.054 Uiso 1 1 calc R . .
H32A H 0.9356 0.1857 0.7631 0.054 Uiso 1 1 calc R . .
Si3 Si 0.9481(3) 0.28609(13) 0.74437(17) 0.0772(9) Uani 1 1 d U . .
C33 C 0.8288(15) 0.3114(8) 0.6895(10) 0.185(9) Uani 1 1 d U . .
H33A H 0.8258 0.2947 0.6451 0.277 Uiso 1 1 calc R . .
H33C H 0.8286 0.3552 0.6871 0.277 Uiso 1 1 calc R . .
H33B H 0.7683 0.2978 0.7071 0.277 Uiso 1 1 calc R . .
C34 C 0.9699(16) 0.3522(8) 0.8035(10) 0.183(8) Uani 1 1 d U . .
H34A H 0.9046 0.3743 0.8008 0.274 Uiso 1 1 calc R . .
H34B H 1.0228 0.3787 0.7914 0.274 Uiso 1 1 calc R . .
H34C H 0.9936 0.3377 0.8490 0.274 Uiso 1 1 calc R . .
C35 C 1.0581(15) 0.2914(9) 0.7039(10) 0.194(9) Uani 1 1 d U . .
H35A H 1.0461 0.2664 0.6640 0.291 Uiso 1 1 calc R . .
H35C H 1.1208 0.2777 0.7343 0.291 Uiso 1 1 calc R . .
H35B H 1.0673 0.3331 0.6914 0.291 Uiso 1 1 calc R . .
C36 C 0.3351(8) 0.0296(5) 0.6186(5) 0.076(3) Uani 1 1 d . . .
H36B H 0.3311 0.0738 0.6168 0.091 Uiso 1 1 calc R . .
H36A H 0.2815 0.0130 0.5825 0.091 Uiso 1 1 calc R . .
C37 C 0.4413(9) 0.0085(6) 0.6120(6) 0.086(3) Uani 1 1 d . . .
H37A H 0.4725 0.0343 0.5818 0.103 Uiso 1 1 calc R . .
H37B H 0.4408 -0.0336 0.5970 0.103 Uiso 1 1 calc R . .
C38 C 0.4968(9) 0.0159(6) 0.6860(6) 0.087(4) Uani 1 1 d . . .
H38B H 0.5541 -0.0135 0.6974 0.105 Uiso 1 1 calc R . .
H38A H 0.5258 0.0567 0.6941 0.105 Uiso 1 1 calc R . .
C39 C 0.4166(8) 0.0051(5) 0.7254(5) 0.072(3) Uani 1 1 d . . .
H39A H 0.4259 -0.0349 0.7464 0.086 Uiso 1 1 calc R . .
H39B H 0.4207 0.0357 0.7606 0.086 Uiso 1 1 calc R . .
O2 O 0.2065(18) -0.0419(10) 0.7915(11) 0.061(4) Uani 0.498(18) 1 d PDU A 1
C40 C 0.199(2) -0.0052(9) 0.8453(9) 0.077(5) Uani 0.498(18) 1 d PDU A 1
H40B H 0.1255 0.0057 0.8447 0.093 Uiso 0.498(18) 1 calc PR A 1
H40A H 0.2397 0.0319 0.8441 0.093 Uiso 0.498(18) 1 calc PR A 1
C41 C 0.243(2) -0.0421(9) 0.9070(10) 0.087(5) Uani 0.498(18) 1 d PDU A 1
H41A H 0.3048 -0.0222 0.9333 0.104 Uiso 0.498(18) 1 calc PR A 1
H41B H 0.1901 -0.0467 0.9353 0.104 Uiso 0.498(18) 1 calc PR A 1
C42 C 0.2720(19) -0.1029(11) 0.8826(12) 0.081(5) Uani 0.498(18) 1 d PDU A 1
H42B H 0.2608 -0.1363 0.9121 0.097 Uiso 0.498(18) 1 calc PR A 1
H42A H 0.3433 -0.1042 0.8733 0.097 Uiso 0.498(18) 1 calc PR A 1
C43 C 0.1856(18) -0.0983(11) 0.8185(11) 0.073(5) Uani 0.498(18) 1 d PDU A 1
H43A H 0.1916 -0.1313 0.7873 0.087 Uiso 0.498(18) 1 calc PR A 1
H43B H 0.1153 -0.0990 0.8295 0.087 Uiso 0.498(18) 1 calc PR A 1
O2' O 0.229(2) -0.0396(11) 0.7946(12) 0.069(5) Uani 0.502(18) 1 d PDU A 2
C40' C 0.273(2) -0.0091(9) 0.8538(10) 0.076(5) Uani 0.502(18) 1 d PDU A 2
H40D H 0.2196 0.0117 0.8732 0.092 Uiso 0.502(18) 1 calc PR A 2
H40C H 0.3258 0.0204 0.8456 0.092 Uiso 0.502(18) 1 calc PR A 2
C41' C 0.3230(18) -0.0587(9) 0.8981(11) 0.083(5) Uani 0.502(18) 1 d PDU A 2
H41D H 0.3390 -0.0458 0.9450 0.100 Uiso 0.502(18) 1 calc PR A 2
H41C H 0.3879 -0.0726 0.8849 0.100 Uiso 0.502(18) 1 calc PR A 2
C42' C 0.241(2) -0.1073(12) 0.8876(11) 0.085(6) Uani 0.502(18) 1 d PDU A 2
H42C H 0.1782 -0.0970 0.9055 0.102 Uiso 0.502(18) 1 calc PR A 2
H42D H 0.2679 -0.1471 0.9038 0.102 Uiso 0.502(18) 1 calc PR A 2
C43' C 0.225(2) -0.1007(11) 0.8114(11) 0.082(5) Uani 0.502(18) 1 d PDU A 2
H43D H 0.2808 -0.1227 0.7949 0.098 Uiso 0.502(18) 1 calc PR A 2
H43C H 0.1574 -0.1180 0.7903 0.098 Uiso 0.502(18) 1 calc PR A 2
C44 C 0.2080(17) -0.1121(8) 0.6014(11) 0.062(5) Uani 0.53(3) 1 d PDU B 1
H44B H 0.2832 -0.1141 0.6206 0.075 Uiso 0.53(3) 1 calc PR B 1
H44A H 0.1981 -0.0844 0.5631 0.075 Uiso 0.53(3) 1 calc PR B 1
C45 C 0.1680(17) -0.1738(8) 0.5786(12) 0.066(5) Uani 0.53(3) 1 d PDU B 1
H45A H 0.1447 -0.1746 0.5299 0.079 Uiso 0.53(3) 1 calc PR B 1
H45B H 0.2234 -0.2041 0.5912 0.079 Uiso 0.53(3) 1 calc PR B 1
C46 C 0.0827(16) -0.1859(9) 0.6109(13) 0.065(5) Uani 0.53(3) 1 d PDU B 1
H46B H 0.1023 -0.2155 0.6471 0.079 Uiso 0.53(3) 1 calc PR B 1
H46A H 0.0217 -0.2011 0.5791 0.079 Uiso 0.53(3) 1 calc PR B 1
C47 C 0.0611(13) -0.1270(8) 0.6373(12) 0.057(5) Uani 0.53(3) 1 d PDU B 1
H47A H 0.0062 -0.1065 0.6052 0.069 Uiso 0.53(3) 1 calc PR B 1
H47B H 0.0353 -0.1323 0.6792 0.069 Uiso 0.53(3) 1 calc PR B 1
C44' C 0.2387(15) -0.1238(8) 0.6331(15) 0.063(5) Uani 0.47(3) 1 d PDU B 2
H44D H 0.2978 -0.1232 0.6712 0.075 Uiso 0.47(3) 1 calc PR B 2
H44C H 0.2616 -0.1049 0.5947 0.075 Uiso 0.47(3) 1 calc PR B 2
C45' C 0.2062(17) -0.1876(9) 0.6163(15) 0.066(5) Uani 0.47(3) 1 d PDU B 2
H45C H 0.1937 -0.1946 0.5679 0.080 Uiso 0.47(3) 1 calc PR B 2
H45D H 0.2591 -0.2163 0.6387 0.080 Uiso 0.47(3) 1 calc PR B 2
C46' C 0.1099(17) -0.1919(9) 0.6420(14) 0.062(5) Uani 0.47(3) 1 d PDU B 2
H46D H 0.1217 -0.2176 0.6820 0.074 Uiso 0.47(3) 1 calc PR B 2
H46C H 0.0556 -0.2109 0.6082 0.074 Uiso 0.47(3) 1 calc PR B 2
C47' C 0.0730(18) -0.1325(9) 0.6593(14) 0.065(6) Uani 0.47(3) 1 d PDU B 2
H47C H 0.0059 -0.1224 0.6302 0.078 Uiso 0.47(3) 1 calc PR B 2
H47D H 0.0639 -0.1317 0.7060 0.078 Uiso 0.47(3) 1 calc PR B 2
O4 O 0.0907(6) 0.0451(3) 0.6697(4) 0.089(2) Uani 1 1 d U . .
C48 C 0.0008(11) 0.0351(7) 0.6158(7) 0.114(4) Uani 1 1 d DU B .
H48B H -0.0629 0.0488 0.6306 0.137 Uiso 1 1 calc R . .
H48A H -0.0065 -0.0083 0.6067 0.137 Uiso 1 1 calc R . .
C49 C 0.0090(15) 0.0671(9) 0.5523(8) 0.181(7) Uani 1 1 d DU . .
H49A H -0.0526 0.0583 0.5184 0.271 Uiso 1 1 calc R B .
H49B H 0.0715 0.0535 0.5370 0.271 Uiso 1 1 calc R . .
H49C H 0.0134 0.1104 0.5604 0.271 Uiso 1 1 calc R . .
C50 C 0.0795(12) 0.1059(7) 0.6802(8) 0.133(4) Uani 1 1 d DU B .
H50B H 0.0129 0.1140 0.6946 0.160 Uiso 1 1 calc R . .
H50A H 0.0809 0.1287 0.6392 0.160 Uiso 1 1 calc R . .
C51 C 0.1693(12) 0.1227(8) 0.7334(8) 0.164(6) Uani 1 1 d DU . .
H51B H 0.1643 0.1651 0.7443 0.247 Uiso 1 1 calc R B .
H51A H 0.2344 0.1155 0.7178 0.247 Uiso 1 1 calc R . .
H51C H 0.1682 0.0984 0.7730 0.247 Uiso 1 1 calc R . .
Li1 Li 0.1903(13) -0.0186(7) 0.7011(8) 0.063(4) Uani 1 1 d . A .

loop_
_atom_site_aniso_label
_atom_site_aniso_U_11
_atom_site_aniso_U_22
_atom_site_aniso_U_33
_atom_site_aniso_U_23
_atom_site_aniso_U_13
_atom_site_aniso_U_12
Er1 0.03410(17) 0.03190(16) 0.03034(15) 0.00090(12) 0.00808(11) 0.00007(13)
Si1 0.0403(12) 0.0596(14) 0.0440(12) 0.0013(10) 0.0025(9) 0.0112(10)
Si2 0.0620(15) 0.0448(12) 0.0433(12) -0.0104(10) -0.0092(11) 0.0128(11)
O1 0.065(4) 0.074(4) 0.058(4) 0.011(3) 0.002(3) -0.009(3)
O3 0.064(4) 0.051(3) 0.063(4) -0.017(3) 0.022(3) -0.008(3)
C1 0.041(4) 0.031(3) 0.035(4) -0.001(3) 0.015(3) -0.009(3)
C2 0.036(3) 0.033(3) 0.023(3) 0.004(2) 0.006(3) 0.000(3)
C3 0.034(3) 0.035(3) 0.033(3) 0.001(3) 0.010(3) 0.002(3)
C4 0.041(4) 0.032(3) 0.032(3) 0.001(3) 0.009(3) -0.003(3)
C5 0.035(3) 0.030(3) 0.039(4) 0.000(3) 0.009(3) -0.001(3)
C6 0.048(4) 0.047(4) 0.035(4) 0.006(3) 0.013(3) 0.007(4)
C7 0.076(6) 0.065(5) 0.029(4) -0.008(4) 0.014(4) 0.001(5)
C8 0.080(7) 0.095(8) 0.035(5) -0.004(5) 0.007(4) 0.014(6)
C9 0.044(4) 0.043(4) 0.034(4) 0.004(3) 0.005(3) 0.001(3)
C10 0.060(5) 0.049(5) 0.053(5) -0.002(4) -0.009(4) 0.011(4)
C11 0.073(7) 0.078(7) 0.079(7) 0.007(6) -0.027(6) 0.023(6)
C12 0.038(4) 0.032(3) 0.042(4) 0.007(3) 0.016(3) 0.003(3)
C13 0.051(4) 0.044(4) 0.043(4) 0.006(3) 0.018(3) 0.009(4)
C14 0.072(6) 0.072(6) 0.043(5) 0.008(4) 0.031(4) 0.010(5)
C15 0.075(7) 0.056(5) 0.080(7) 0.022(5) 0.054(6) 0.014(5)
C16 0.041(5) 0.053(5) 0.094(8) 0.009(5) 0.029(5) -0.002(4)
C17 0.043(4) 0.045(4) 0.055(5) -0.002(4) 0.011(4) -0.003(4)
C18 0.046(4) 0.035(4) 0.041(4) 0.009(3) 0.018(3) 0.002(3)
C19 0.057(5) 0.037(4) 0.051(5) 0.009(3) 0.018(4) 0.000(4)
C20 0.087(7) 0.045(5) 0.057(5) 0.015(4) 0.016(5) -0.017(5)
C21 0.036(4) 0.045(4) 0.046(4) -0.004(3) 0.013(3) 0.002(3)
C22 0.048(5) 0.045(4) 0.059(5) -0.008(4) 0.013(4) 0.005(4)
C23 0.061(5) 0.051(5) 0.049(5) -0.001(4) 0.017(4) 0.017(4)
C24 0.034(4) 0.051(4) 0.039(4) 0.000(3) 0.007(3) -0.001(3)
C25 0.077(8) 0.148(12) 0.074(8) 0.033(8) 0.010(6) 0.035(8)
C26 0.086(8) 0.095(8) 0.081(8) -0.018(6) 0.009(6) 0.033(7)
C27 0.051(6) 0.103(9) 0.113(10) -0.012(8) -0.005(6) -0.009(6)
C28 0.051(5) 0.035(4) 0.044(4) 0.001(3) 0.003(3) 0.006(3)
C29 0.128(11) 0.083(8) 0.044(5) -0.002(5) 0.011(6) 0.014(7)
C30 0.086(7) 0.067(6) 0.111(9) -0.019(6) -0.039(7) 0.009(6)
C31 0.097(8) 0.043(5) 0.058(6) -0.012(4) -0.012(5) 0.010(5)
C32 0.045(4) 0.047(4) 0.043(4) -0.005(3) 0.011(3) -0.011(4)
Si3 0.090(2) 0.0597(16) 0.089(2) 0.0158(15) 0.0362(18) -0.0275(16)
C33 0.193(15) 0.162(13) 0.192(15) 0.111(12) 0.017(12) -0.021(11)
C34 0.213(15) 0.139(13) 0.209(16) -0.003(12) 0.073(13) -0.070(12)
C35 0.196(15) 0.202(15) 0.222(16) 0.070(12) 0.133(13) -0.035(12)
C36 0.080(7) 0.079(7) 0.067(7) 0.016(5) 0.010(6) -0.019(6)
C37 0.090(8) 0.094(8) 0.083(8) -0.002(7) 0.038(7) -0.019(7)
C38 0.067(7) 0.107(9) 0.086(8) 0.016(7) 0.009(6) -0.020(7)
C39 0.073(7) 0.072(7) 0.065(6) -0.003(5) 0.002(5) -0.007(5)
O2 0.076(7) 0.054(6) 0.053(6) 0.006(5) 0.016(5) 0.000(5)
C40 0.089(7) 0.074(7) 0.067(7) -0.001(6) 0.013(6) 0.005(6)
C41 0.096(8) 0.087(7) 0.076(7) 0.001(6) 0.013(6) 0.006(6)
C42 0.085(8) 0.086(7) 0.072(7) 0.011(6) 0.015(6) 0.003(6)
C43 0.079(7) 0.074(7) 0.066(7) 0.010(6) 0.015(6) -0.001(6)
O2' 0.085(8) 0.060(7) 0.062(7) -0.002(5) 0.014(6) -0.006(6)
C40' 0.086(8) 0.070(7) 0.071(7) -0.005(6) 0.013(6) -0.005(6)
C41' 0.089(8) 0.084(7) 0.074(7) -0.001(6) 0.009(6) -0.001(6)
C42' 0.090(8) 0.087(7) 0.076(7) 0.005(6) 0.011(6) -0.001(6)
C43' 0.094(8) 0.076(7) 0.074(7) 0.003(6) 0.012(6) 0.004(6)
C44 0.069(8) 0.057(7) 0.065(8) -0.010(6) 0.025(6) -0.005(6)
C45 0.073(7) 0.059(7) 0.069(7) -0.010(5) 0.019(6) -0.004(6)
C46 0.063(7) 0.060(7) 0.072(7) -0.013(6) 0.010(6) -0.002(5)
C47 0.053(7) 0.057(7) 0.061(8) -0.008(6) 0.010(6) -0.004(6)
C44' 0.059(8) 0.058(8) 0.073(8) -0.006(6) 0.019(6) -0.004(6)
C45' 0.062(7) 0.064(7) 0.076(8) -0.007(6) 0.018(6) -0.002(6)
C46' 0.062(7) 0.062(7) 0.065(7) -0.003(6) 0.021(6) 0.001(6)
C47' 0.064(8) 0.066(8) 0.068(9) -0.002(7) 0.019(7) -0.004(7)
O4 0.081(4) 0.072(4) 0.120(5) -0.015(4) 0.034(4) -0.004(4)
C48 0.111(6) 0.113(6) 0.119(7) 0.010(6) 0.024(6) -0.001(6)
C49 0.166(12) 0.196(13) 0.180(12) 0.033(11) 0.035(11) -0.012(11)
C50 0.121(7) 0.123(7) 0.159(7) -0.033(6) 0.036(6) 0.005(6)
C51 0.162(11) 0.164(11) 0.159(12) -0.057(10) 0.010(10) 0.053(10)
Li1 0.078(11) 0.060(9) 0.050(9) -0.007(7) 0.008(8) -0.020(8)

loop_
_atom_type_symbol
_atom_type_description
_atom_type_scat_dispersion_real
_atom_type_scat_dispersion_imag
_atom_type_scat_source
C C 0.0033 0.0016 'International Tables Vol C Tables 4.2.6.8 and 6.1.1.4'
H H 0.0000 0.0000 'International Tables Vol C Tables 4.2.6.8 and 6.1.1.4'
Li Li -0.0003 0.0001 'International Tables Vol C Tables 4.2.6.8 and 6.1.1.4'
O O 0.0106 0.0060 'International Tables Vol C Tables 4.2.6.8 and 6.1.1.4'
Si Si 0.0817 0.0704 'International Tables Vol C Tables 4.2.6.8 and 6.1.1.4'
Er Er -0.2586 4.9576 'International Tables Vol C Tables 4.2.6.8 and 6.1.1.4'

loop_
_geom_angle_atom_site_label_1
_geom_angle_atom_site_label_2
_geom_angle_atom_site_label_3
_geom_angle
C32 Er1 C28 104.4(3)
C32 Er1 C24 106.4(3)
C28 Er1 C24 105.6(3)
C32 Er1 C1 87.8(2)
C28 Er1 C1 114.5(2)
C24 Er1 C1 132.4(2)
C32 Er1 C3 138.7(2)
C28 Er1 C3 94.0(2)
C24 Er1 C3 103.6(2)
C1 Er1 C3 50.9(2)
C32 Er1 C2 112.0(2)
C28 Er1 C2 89.1(2)
C24 Er1 C2 133.7(2)
C1 Er1 C2 31.0(2)
C3 Er1 C2 30.55(18)
C32 Er1 C5 95.2(2)
C28 Er1 C5 139.8(2)
C24 Er1 C5 101.8(2)
C1 Er1 C5 30.7(2)
C3 Er1 C5 50.8(2)
C2 Er1 C5 50.8(2)
C32 Er1 C4 125.1(2)
C28 Er1 C4 123.6(3)
C24 Er1 C4 86.2(2)
C1 Er1 C4 50.7(2)
C3 Er1 C4 30.9(2)
C2 Er1 C4 50.8(2)
C5 Er1 C4 30.60(19)
C24 Si1 C26 112.6(4)
C24 Si1 C25 114.4(4)
C26 Si1 C25 106.0(6)
C24 Si1 C27 112.0(4)
C26 Si1 C27 106.3(6)
C25 Si1 C27 104.7(6)
C28 Si2 C30 114.3(5)
C28 Si2 C29 108.7(5)
C30 Si2 C29 106.4(6)
C28 Si2 C31 116.0(4)
C30 Si2 C31 104.5(5)
C29 Si2 C31 106.3(5)
C39 O1 C36 109.5(8)
C39 O1 Li1 124.8(8)
C36 O1 Li1 125.5(8)
C44 O3 C47 102.8(12)
C44 O3 C44' 30.4(11)
C47 O3 C44' 110.3(12)
C44 O3 C47' 111.7(13)
C47 O3 C47' 18.6(15)
C44' O3 C47' 109.3(13)
C44 O3 Li1 123.3(9)
C47 O3 Li1 132.5(10)
C44' O3 Li1 115.1(10)
C47' O3 Li1 124.7(12)
C5 C1 C2 107.9(6)
C5 C1 C6 126.7(6)
C2 C1 C6 125.2(6)
C5 C1 Er1 75.1(4)
C2 C1 Er1 74.8(4)
C6 C1 Er1 120.0(5)
C3 C2 C1 107.8(6)
C3 C2 C9 125.6(6)
C1 C2 C9 126.6(6)
C3 C2 Er1 74.5(4)
C1 C2 Er1 74.2(4)
C9 C2 Er1 116.7(4)
C2 C3 C4 108.5(6)
C2 C3 C12 127.5(6)
C4 C3 C12 123.9(6)
C2 C3 Er1 74.9(4)
C4 C3 Er1 75.5(4)
C12 C3 Er1 119.2(5)
C5 C4 C3 107.3(6)
C5 C4 C18 126.8(6)
C3 C4 C18 125.3(6)
C5 C4 Er1 74.1(4)
C3 C4 Er1 73.6(4)
C18 C4 Er1 124.6(5)
C1 C5 C4 108.5(6)
C1 C5 C21 125.6(6)
C4 C5 C21 125.9(6)
C1 C5 Er1 74.2(4)
C4 C5 Er1 75.3(4)
C21 C5 Er1 116.2(4)
C1 C6 C7 114.8(7)
C1 C6 H6B 108.6
C7 C6 H6B 108.6
C1 C6 H6A 108.6
C7 C6 H6A 108.6
H6B C6 H6A 107.5
C8 C7 C6 113.5(8)
C8 C7 H7B 108.9
C6 C7 H7B 108.9
C8 C7 H7A 108.9
C6 C7 H7A 108.9
H7B C7 H7A 107.7
C7 C8 H8A 109.5
C7 C8 H8C 109.5
H8A C8 H8C 109.5
C7 C8 H8B 109.5
H8A C8 H8B 109.5
H8C C8 H8B 109.5
C2 C9 C10 115.5(6)
C2 C9 H9A 108.4
C10 C9 H9A 108.4
C2 C9 H9B 108.4
C10 C9 H9B 108.4
H9A C9 H9B 107.5
C11 C10 C9 112.6(7)
C11 C10 H10A 109.1
C9 C10 H10A 109.1
C11 C10 H10B 109.1
C9 C10 H10B 109.1
H10A C10 H10B 107.8
C10 C11 H11A 109.5
C10 C11 H11B 109.5
H11A C11 H11B 109.5
C10 C11 H11C 109.5
H11A C11 H11C 109.5
H11B C11 H11C 109.5
C13 C12 C17 117.7(7)
C13 C12 C3 120.7(6)
C17 C12 C3 121.6(7)
C12 C13 C14 121.1(8)
C12 C13 H13 119.4
C14 C13 H13 119.4
C15 C14 C13 119.7(9)
C15 C14 H14 120.1
C13 C14 H14 120.1
C14 C15 C16 120.4(8)
C14 C15 H15 119.8
C16 C15 H15 119.8
C15 C16 C17 120.5(8)
C15 C16 H16 119.8
C17 C16 H16 119.8
C16 C17 C12 120.5(8)
C16 C17 H17 119.7
C12 C17 H17 119.7
C4 C18 C19 112.3(6)
C4 C18 H18B 109.1
C19 C18 H18B 109.1
C4 C18 H18A 109.1
C19 C18 H18A 109.1
H18B C18 H18A 107.9
C20 C19 C18 113.7(7)
C20 C19 H19B 108.8
C18 C19 H19B 108.8
C20 C19 H19A 108.8
C18 C19 H19A 108.8
H19B C19 H19A 107.7
C19 C20 H20A 109.5
C19 C20 H20C 109.5
H20A C20 H20C 109.5
C19 C20 H20B 109.5
H20A C20 H20B 109.5
H20C C20 H20B 109.5
C5 C21 C22 115.5(6)
C5 C21 H21B 108.4
C22 C21 H21B 108.4
C5 C21 H21A 108.4
C22 C21 H21A 108.4
H21B C21 H21A 107.5
C23 C22 C21 113.3(7)
C23 C22 H22B 108.9
C21 C22 H22B 108.9
C23 C22 H22A 108.9
C21 C22 H22A 108.9
H22B C22 H22A 107.7
C22 C23 H23B 109.5
C22 C23 H23C 109.5
H23B C23 H23C 109.5
C22 C23 H23A 109.5
H23B C23 H23A 109.5
H23C C23 H23A 109.5
Si1 C24 Er1 127.6(4)
Si1 C24 H24B 105.4
Er1 C24 H24B 105.4
Si1 C24 H24A 105.4
Er1 C24 H24A 105.4
H24B C24 H24A 106.0
Si1 C25 H25C 109.5
Si1 C25 H25B 109.5
H25C C25 H25B 109.5
Si1 C25 H25A 109.5
H25C C25 H25A 109.5
H25B C25 H25A 109.5
Si1 C26 H26B 109.5
Si1 C26 H26C 109.5
H26B C26 H26C 109.5
Si1 C26 H26A 109.5
H26B C26 H26A 109.5
H26C C26 H26A 109.5
Si1 C27 H27A 109.5
Si1 C27 H27C 109.5
H27A C27 H27C 109.5
Si1 C27 H27B 109.5
H27A C27 H27B 109.5
H27C C27 H27B 109.5
Si2 C28 Er1 125.7(4)
Si2 C28 H28A 105.9
Er1 C28 H28A 105.9
Si2 C28 H28B 105.9
Er1 C28 H28B 105.9
H28A C28 H28B 106.2
Si2 C29 H29A 109.5
Si2 C29 H29C 109.5
H29A C29 H29C 109.5
Si2 C29 H29B 109.5
H29A C29 H29B 109.5
H29C C29 H29B 109.5
Si2 C30 H30B 109.5
Si2 C30 H30C 109.5
H30B C30 H30C 109.5
Si2 C30 H30A 109.5
H30B C30 H30A 109.5
H30C C30 H30A 109.5
Si2 C31 H31B 109.5
Si2 C31 H31C 109.5
H31B C31 H31C 109.5
Si2 C31 H31A 109.5
H31B C31 H31A 109.5
H31C C31 H31A 109.5
Si3 C32 Er1 128.9(4)
Si3 C32 H32B 105.1
Er1 C32 H32B 105.1
Si3 C32 H32A 105.1
Er1 C32 H32A 105.1
H32B C32 H32A 105.9
C35 Si3 C32 119.3(7)
C35 Si3 C33 111.1(9)
C32 Si3 C33 115.0(6)
C35 Si3 C34 102.1(9)
C32 Si3 C34 107.2(6)
C33 Si3 C34 99.2(9)
Si3 C33 H33A 109.5
Si3 C33 H33C 109.5
H33A C33 H33C 109.5
Si3 C33 H33B 109.5
H33A C33 H33B 109.5
H33C C33 H33B 109.5
Si3 C34 H34A 109.5
Si3 C34 H34B 109.5
H34A C34 H34B 109.5
Si3 C34 H34C 109.5
H34A C34 H34C 109.5
H34B C34 H34C 109.5
Si3 C35 H35A 109.5
Si3 C35 H35C 109.5
H35A C35 H35C 109.5
Si3 C35 H35B 109.5
H35A C35 H35B 109.5
H35C C35 H35B 109.5
O1 C36 C37 105.8(9)
O1 C36 H36B 110.6
C37 C36 H36B 110.6
O1 C36 H36A 110.6
C37 C36 H36A 110.6
H36B C36 H36A 108.7
C36 C37 C38 98.3(9)
C36 C37 H37A 112.1
C38 C37 H37A 112.1
C36 C37 H37B 112.1
C38 C37 H37B 112.1
H37A C37 H37B 109.7
C39 C38 C37 105.7(9)
C39 C38 H38B 110.6
C37 C38 H38B 110.6
C39 C38 H38A 110.6
C37 C38 H38A 110.6
H38B C38 H38A 108.7
O1 C39 C38 106.8(9)
O1 C39 H39A 110.4
C38 C39 H39A 110.4
O1 C39 H39B 110.4
C38 C39 H39B 110.4
H39A C39 H39B 108.6
C40 O2 C43 99(2)
C40 O2 Li1 126.9(17)
C43 O2 Li1 129.0(16)
O2 C40 C41 105.4(18)
O2 C40 H40B 110.7
C41 C40 H40B 110.7
O2 C40 H40A 110.7
C41 C40 H40A 110.7
H40B C40 H40A 108.8
C42 C41 C40 106.7(18)
C42 C41 H41A 110.4
C40 C41 H41A 110.4
C42 C41 H41B 110.4
C40 C41 H41B 110.4
H41A C41 H41B 108.6
C41 C42 C43 91.8(18)
C41 C42 H42B 113.3
C43 C42 H42B 113.3
C41 C42 H42A 113.3
C43 C42 H42A 113.3
H42B C42 H42A 110.7
O2 C43 C42 103(2)
O2 C43 H43A 111.2
C42 C43 H43A 111.2
O2 C43 H43B 111.2
C42 C43 H43B 111.2
H43A C43 H43B 109.1
C43' O2' C40' 106(2)
C43' O2' Li1 117.4(16)
C40' O2' Li1 135.8(19)
O2' C40' C41' 103.0(19)
O2' C40' H40D 111.2
C41' C40' H40D 111.2
O2' C40' H40C 111.2
C41' C40' H40C 111.2
H40D C40' H40C 109.1
C40' C41' C42' 103.3(18)
C40' C41' H41D 111.1
C42' C41' H41D 111.1
C40' C41' H41C 111.1
C42' C41' H41C 111.1
H41D C41' H41C 109.1
C41' C42' C43' 91.6(19)
C41' C42' H42C 113.4
C43' C42' H42C 113.4
C41' C42' H42D 113.4
C43' C42' H42D 113.4
H42C C42' H42D 110.7
O2' C43' C42' 110(2)
O2' C43' H43D 109.7
C42' C43' H43D 109.7
O2' C43' H43C 109.7
C42' C43' H43C 109.7
H43D C43' H43C 108.2
O3 C44 C45 109.0(13)
O3 C44 H44B 109.9
C45 C44 H44B 109.9
O3 C44 H44A 109.9
C45 C44 H44A 109.9
H44B C44 H44A 108.3
C46 C45 C44 106.5(14)
C46 C45 H45A 110.4
C44 C45 H45A 110.4
C46 C45 H45B 110.4
C44 C45 H45B 110.4
H45A C45 H45B 108.6
C45 C46 C47 103.0(16)
C45 C46 H46B 111.2
C47 C46 H46B 111.2
C45 C46 H46A 111.2
C47 C46 H46A 111.2
H46B C46 H46A 109.1
O3 C47 C46 110.5(15)
O3 C47 H47A 109.6
C46 C47 H47A 109.6
O3 C47 H47B 109.6
C46 C47 H47B 109.6
H47A C47 H47B 108.1
O3 C44' C45' 109.6(14)
O3 C44' H44D 109.8
C45' C44' H44D 109.8
O3 C44' H44C 109.8
C45' C44' H44C 109.8
H44D C44' H44C 108.2
C46' C45' C44' 101.8(16)
C46' C45' H45C 111.4
C44' C45' H45C 111.4
C46' C45' H45D 111.4
C44' C45' H45D 111.4
H45C C45' H45D 109.3
C45' C46' C47' 111.8(17)
C45' C46' H46D 109.3
C47' C46' H46D 109.3
C45' C46' H46C 109.3
C47' C46' H46C 109.3
H46D C46' H46C 107.9
O3 C47' C46' 105.2(16)
O3 C47' H47C 110.7
C46' C47' H47C 110.7
O3 C47' H47D 110.7
C46' C47' H47D 110.7
H47C C47' H47D 108.8
C50 O4 C48 99.9(10)
C50 O4 Li1 138.2(10)
C48 O4 Li1 121.7(9)
O4 C48 C49 113.5(13)
O4 C48 H48B 108.9
C49 C48 H48B 108.9
O4 C48 H48A 108.9
C49 C48 H48A 108.9
H48B C48 H48A 107.7
C48 C49 H49A 109.5
C48 C49 H49B 109.5
H49A C49 H49B 109.5
C48 C49 H49C 109.5
H49A C49 H49C 109.5
H49B C49 H49C 109.5
O4 C50 C51 105.6(13)
O4 C50 H50B 110.6
C51 C50 H50B 110.6
O4 C50 H50A 110.6
C51 C50 H50A 110.6
H50B C50 H50A 108.8
C50 C51 H51B 109.5
C50 C51 H51A 109.5
H51B C51 H51A 109.5
C50 C51 H51C 109.5
H51B C51 H51C 109.5
H51A C51 H51C 109.5
O2 Li1 O1 110.9(11)
O2 Li1 O2' 8.5(14)
O1 Li1 O2' 102.4(11)
O2 Li1 O3 106.0(10)
O1 Li1 O3 106.7(9)
O2' Li1 O3 109.2(10)
O2 Li1 O4 117.6(11)
O1 Li1 O4 105.2(8)
O2' Li1 O4 122.0(12)
O3 Li1 O4 110.1(8)

loop_
_geom_bond_atom_site_label_1
_geom_bond_atom_site_label_2
_geom_bond_distance
Er1 C32 2.392(7)
Er1 C28 2.400(7)
Er1 C24 2.404(7)
Er1 C1 2.674(7)
Er1 C3 2.676(7)
Er1 C2 2.681(7)
Er1 C5 2.686(7)
Er1 C4 2.702(7)
Si1 C24 1.842(7)
Si1 C26 1.866(10)
Si1 C25 1.868(11)
Si1 C27 1.884(11)
Si2 C28 1.823(8)
Si2 C30 1.879(10)
Si2 C29 1.879(11)
Si2 C31 1.885(9)
O1 C39 1.411(11)
O1 C36 1.421(11)
O1 Li1 1.917(18)
O3 C44 1.407(14)
O3 C47 1.427(15)
O3 C44' 1.432(15)
O3 C47' 1.440(16)
O3 Li1 1.949(16)
C1 C5 1.417(9)
C1 C2 1.432(9)
C1 C6 1.512(9)
C2 C3 1.412(8)
C2 C9 1.520(9)
C3 C4 1.434(9)
C3 C12 1.492(9)
C4 C5 1.422(9)
C4 C18 1.495(9)
C5 C21 1.506(9)
C6 C7 1.517(10)
C6 H6B 0.9900
C6 H6A 0.9900
C7 C8 1.513(11)
C7 H7B 0.9900
C7 H7A 0.9900
C8 H8A 0.9800
C8 H8C 0.9800
C8 H8B 0.9800
C9 C10 1.525(10)
C9 H9A 0.9900
C9 H9B 0.9900
C10 C11 1.500(11)
C10 H10A 0.9900
C10 H10B 0.9900
C11 H11A 0.9800
C11 H11B 0.9800
C11 H11C 0.9800
C12 C13 1.392(10)
C12 C17 1.396(10)
C13 C14 1.399(10)
C13 H13 0.9500
C14 C15 1.366(13)
C14 H14 0.9500
C15 C16 1.367(13)
C15 H15 0.9500
C16 C17 1.393(11)
C16 H16 0.9500
C17 H17 0.9500
C18 C19 1.531(10)
C18 H18B 0.9900
C18 H18A 0.9900
C19 C20 1.509(10)
C19 H19B 0.9900
C19 H19A 0.9900
C20 H20A 0.9800
C20 H20C 0.9800
C20 H20B 0.9800
C21 C22 1.528(10)
C21 H21B 0.9900
C21 H21A 0.9900
C22 C23 1.522(10)
C22 H22B 0.9900
C22 H22A 0.9900
C23 H23B 0.9800
C23 H23C 0.9800
C23 H23A 0.9800
C24 H24B 0.9900
C24 H24A 0.9900
C25 H25C 0.9800
C25 H25B 0.9800
C25 H25A 0.9800
C26 H26B 0.9800
C26 H26C 0.9800
C26 H26A 0.9800
C27 H27A 0.9800
C27 H27C 0.9800
C27 H27B 0.9800
C28 H28A 0.9900
C28 H28B 0.9900
C29 H29A 0.9800
C29 H29C 0.9800
C29 H29B 0.9800
C30 H30B 0.9800
C30 H30C 0.9800
C30 H30A 0.9800
C31 H31B 0.9800
C31 H31C 0.9800
C31 H31A 0.9800
C32 Si3 1.820(8)
C32 H32B 0.9900
C32 H32A 0.9900
Si3 C35 1.800(16)
Si3 C33 1.832(18)
Si3 C34 1.899(18)
C33 H33A 0.9800
C33 H33C 0.9800
C33 H33B 0.9800
C34 H34A 0.9800
C34 H34B 0.9800
C34 H34C 0.9800
C35 H35A 0.9800
C35 H35C 0.9800
C35 H35B 0.9800
C36 C37 1.500(14)
C36 H36B 0.9900
C36 H36A 0.9900
C37 C38 1.563(15)
C37 H37A 0.9900
C37 H37B 0.9900
C38 C39 1.464(14)
C38 H38B 0.9900
C38 H38A 0.9900
C39 H39A 0.9900
C39 H39B 0.9900
O2 C40 1.395(17)
O2 C43 1.423(17)
O2 Li1 1.90(3)
C40 C41 1.529(17)
C40 H40B 0.9900
C40 H40A 0.9900
C41 C42 1.522(18)
C41 H41A 0.9900
C41 H41B 0.9900
C42 C43 1.566(18)
C42 H42B 0.9900
C42 H42A 0.9900
C43 H43A 0.9900
C43 H43B 0.9900
O2' C43' 1.412(17)
O2' C40' 1.418(17)
O2' Li1 1.95(3)
C40' C41' 1.501(17)
C40' H40D 0.9900
C40' H40C 0.9900
C41' C42' 1.515(18)
C41' H41D 0.9900
C41' H41C 0.9900
C42' C43' 1.545(18)
C42' H42C 0.9900
C42' H42D 0.9900
C43' H43D 0.9900
C43' H43C 0.9900
C44 C45 1.517(16)
C44 H44B 0.9900
C44 H44A 0.9900
C45 C46 1.431(16)
C45 H45A 0.9900
C45 H45B 0.9900
C46 C47 1.473(16)
C46 H46B 0.9900
C46 H46A 0.9900
C47 H47A 0.9900
C47 H47B 0.9900
C44' C45' 1.508(16)
C44' H44D 0.9900
C44' H44C 0.9900
C45' C46' 1.461(17)
C45' H45C 0.9900
C45' H45D 0.9900
C46' C47' 1.479(17)
C46' H46D 0.9900
C46' H46C 0.9900
C47' H47C 0.9900
C47' H47D 0.9900
O4 C50 1.387(15)
O4 C48 1.471(15)
O4 Li1 1.955(19)
C48 C49 1.508(9)
C48 H48B 0.9900
C48 H48A 0.9900
C49 H49A 0.9800
C49 H49B 0.9800
C49 H49C 0.9800
C50 C51 1.491(9)
C50 H50B 0.9900
C50 H50A 0.9900
C51 H51B 0.9800
C51 H51A 0.9800
C51 H51C 0.9800

loop_
_geom_torsion_atom_site_label_1
_geom_torsion_atom_site_label_2
_geom_torsion_atom_site_label_3
_geom_torsion_atom_site_label_4
_geom_torsion
C32 Er1 C1 C5 104.1(4)
C28 Er1 C1 C5 -151.1(4)
C24 Er1 C1 C5 -6.3(5)
C3 Er1 C1 C5 -77.0(4)
C2 Er1 C1 C5 -113.7(5)
C4 Er1 C1 C5 -36.7(4)
C32 Er1 C1 C2 -142.2(4)
C28 Er1 C1 C2 -37.4(4)
C24 Er1 C1 C2 107.4(4)
C3 Er1 C1 C2 36.8(3)
C5 Er1 C1 C2 113.7(5)
C4 Er1 C1 C2 77.0(4)
C32 Er1 C1 C6 -20.0(6)
C28 Er1 C1 C6 84.8(6)
C24 Er1 C1 C6 -130.4(5)
C3 Er1 C1 C6 159.0(6)
C2 Er1 C1 C6 122.2(7)
C5 Er1 C1 C6 -124.0(7)
C4 Er1 C1 C6 -160.8(7)
C5 C1 C2 C3 0.8(8)
C6 C1 C2 C3 176.2(7)
Er1 C1 C2 C3 -67.6(5)
C5 C1 C2 C9 -179.8(6)
C6 C1 C2 C9 -4.5(11)
Er1 C1 C2 C9 111.8(7)
C5 C1 C2 Er1 68.4(5)
C6 C1 C2 Er1 -116.3(7)
C32 Er1 C2 C3 155.4(4)
C28 Er1 C2 C3 -99.5(4)
C24 Er1 C2 C3 11.4(5)
C1 Er1 C2 C3 114.1(6)
C5 Er1 C2 C3 77.0(4)
C4 Er1 C2 C3 37.2(4)
C32 Er1 C2 C1 41.3(4)
C28 Er1 C2 C1 146.5(4)
C24 Er1 C2 C1 -102.6(4)
C3 Er1 C2 C1 -114.1(6)
C5 Er1 C2 C1 -37.0(4)
C4 Er1 C2 C1 -76.8(4)
C32 Er1 C2 C9 -82.1(5)
C28 Er1 C2 C9 23.0(5)
C24 Er1 C2 C9 133.9(5)
C1 Er1 C2 C9 -123.5(6)
C3 Er1 C2 C9 122.5(7)
C5 Er1 C2 C9 -160.5(6)
C4 Er1 C2 C9 159.7(6)
C1 C2 C3 C4 -1.3(8)
C9 C2 C3 C4 179.3(6)
Er1 C2 C3 C4 -68.7(5)
C1 C2 C3 C12 -177.2(7)
C9 C2 C3 C12 3.4(12)
Er1 C2 C3 C12 115.4(7)
C1 C2 C3 Er1 67.4(5)
C9 C2 C3 Er1 -112.0(7)
C32 Er1 C3 C2 -35.8(6)
C28 Er1 C3 C2 81.3(4)
C24 Er1 C3 C2 -171.5(4)
C1 Er1 C3 C2 -37.3(4)
C5 Er1 C3 C2 -77.2(4)
C4 Er1 C3 C2 -114.1(6)
C32 Er1 C3 C4 78.3(5)
C28 Er1 C3 C4 -164.5(4)
C24 Er1 C3 C4 -57.4(4)
C1 Er1 C3 C4 76.8(4)
C2 Er1 C3 C4 114.1(6)
C5 Er1 C3 C4 36.9(4)
C32 Er1 C3 C12 -160.6(5)
C28 Er1 C3 C12 -43.5(5)
C24 Er1 C3 C12 63.6(5)
C1 Er1 C3 C12 -162.2(6)
C2 Er1 C3 C12 -124.9(7)
C5 Er1 C3 C12 157.9(6)
C4 Er1 C3 C12 121.0(7)
C2 C3 C4 C5 1.3(8)
C12 C3 C4 C5 177.4(6)
Er1 C3 C4 C5 -66.9(5)
C2 C3 C4 C18 -170.5(7)
C12 C3 C4 C18 5.5(11)
Er1 C3 C4 C18 121.2(7)
C2 C3 C4 Er1 68.3(5)
C12 C3 C4 Er1 -115.7(7)
C32 Er1 C4 C5 -13.7(5)
C28 Er1 C4 C5 132.6(4)
C24 Er1 C4 C5 -121.2(4)
C1 Er1 C4 C5 36.8(4)
C3 Er1 C4 C5 114.0(6)
C2 Er1 C4 C5 77.2(4)
C32 Er1 C4 C3 -127.7(4)
C28 Er1 C4 C3 18.6(5)
C24 Er1 C4 C3 124.9(4)
C1 Er1 C4 C3 -77.2(4)
C2 Er1 C4 C3 -36.8(4)
C5 Er1 C4 C3 -114.0(6)
C32 Er1 C4 C18 110.4(6)
C28 Er1 C4 C18 -103.3(6)
C24 Er1 C4 C18 3.0(6)
C1 Er1 C4 C18 160.9(7)
C3 Er1 C4 C18 -121.9(7)
C2 Er1 C4 C18 -158.7(7)
C5 Er1 C4 C18 124.1(8)
C2 C1 C5 C4 0.0(8)
C6 C1 C5 C4 -175.2(7)
Er1 C1 C5 C4 68.2(5)
C2 C1 C5 C21 -179.3(6)
C6 C1 C5 C21 5.4(11)
Er1 C1 C5 C21 -111.2(7)
C2 C1 C5 Er1 -68.2(5)
C6 C1 C5 Er1 116.6(7)
C3 C4 C5 C1 -0.8(8)
C18 C4 C5 C1 170.9(7)
Er1 C4 C5 C1 -67.4(5)
C3 C4 C5 C21 178.5(6)
C18 C4 C5 C21 -9.8(11)
Er1 C4 C5 C21 111.9(7)
C3 C4 C5 Er1 66.6(5)
C18 C4 C5 Er1 -121.7(7)
C32 Er1 C5 C1 -76.7(4)
C28 Er1 C5 C1 42.8(6)
C24 Er1 C5 C1 175.2(4)
C3 Er1 C5 C1 77.2(4)
C2 Er1 C5 C1 37.5(4)
C4 Er1 C5 C1 114.5(6)
C32 Er1 C5 C4 168.8(4)
C28 Er1 C5 C4 -71.6(5)
C24 Er1 C5 C4 60.7(4)
C1 Er1 C5 C4 -114.5(6)
C3 Er1 C5 C4 -37.3(4)
C2 Er1 C5 C4 -77.0(4)
C32 Er1 C5 C21 45.6(5)
C28 Er1 C5 C21 165.2(5)
C24 Er1 C5 C21 -62.4(5)
C1 Er1 C5 C21 122.4(7)
C3 Er1 C5 C21 -160.4(6)
C2 Er1 C5 C21 159.8(6)
C4 Er1 C5 C21 -123.1(7)
C5 C1 C6 C7 75.9(10)
C2 C1 C6 C7 -98.6(9)
Er1 C1 C6 C7 169.3(5)
C1 C6 C7 C8 -179.0(7)
C3 C2 C9 C10 -103.2(9)
C1 C2 C9 C10 77.5(10)
Er1 C2 C9 C10 167.2(6)
C2 C9 C10 C11 171.2(8)
C2 C3 C12 C13 -126.3(8)
C4 C3 C12 C13 58.4(10)
Er1 C3 C12 C13 -33.3(8)
C2 C3 C12 C17 55.1(11)
C4 C3 C12 C17 -120.2(8)
Er1 C3 C12 C17 148.1(6)
C17 C12 C13 C14 0.3(11)
C3 C12 C13 C14 -178.4(7)
C12 C13 C14 C15 0.7(13)
C13 C14 C15 C16 -0.3(14)
C14 C15 C16 C17 -1.0(14)
C15 C16 C17 C12 2.1(13)
C13 C12 C17 C16 -1.7(11)
C3 C12 C17 C16 177.0(7)
C5 C4 C18 C19 -96.3(9)
C3 C4 C18 C19 74.0(9)
Er1 C4 C18 C19 167.9(5)
C4 C18 C19 C20 177.7(7)
C1 C5 C21 C22 -105.0(8)
C4 C5 C21 C22 75.8(9)
Er1 C5 C21 C22 166.2(5)
C5 C21 C22 C23 -178.6(7)
C26 Si1 C24 Er1 -48.6(7)
C25 Si1 C24 Er1 -169.8(6)
C27 Si1 C24 Er1 71.2(7)
C32 Er1 C24 Si1 -10.0(6)
C28 Er1 C24 Si1 -120.6(5)
C1 Er1 C24 Si1 92.4(5)
C3 Er1 C24 Si1 141.3(5)
C2 Er1 C24 Si1 135.3(4)
C5 Er1 C24 Si1 89.1(5)
C4 Er1 C24 Si1 115.6(5)
C30 Si2 C28 Er1 33.5(7)
C29 Si2 C28 Er1 -85.2(6)
C31 Si2 C28 Er1 155.2(5)
C32 Er1 C28 Si2 -89.8(5)
C24 Er1 C28 Si2 22.2(6)
C1 Er1 C28 Si2 176.0(4)
C3 Er1 C28 Si2 127.6(5)
C2 Er1 C28 Si2 157.7(5)
C5 Er1 C28 Si2 153.6(4)
C4 Er1 C28 Si2 118.1(5)
C28 Er1 C32 Si3 -22.4(6)
C24 Er1 C32 Si3 -133.9(5)
C1 Er1 C32 Si3 92.4(5)
C3 Er1 C32 Si3 91.1(6)
C2 Er1 C32 Si3 72.4(5)
C5 Er1 C32 Si3 122.1(5)
C4 Er1 C32 Si3 129.1(4)
Er1 C32 Si3 C35 -178.8(9)
Er1 C32 Si3 C33 -43.1(10)
Er1 C32 Si3 C34 66.1(8)
C39 O1 C36 C37 30.2(11)
Li1 O1 C36 C37 -144.4(9)
O1 C36 C37 C38 -36.4(11)
C36 C37 C38 C39 31.1(12)
C36 O1 C39 C38 -8.7(12)
Li1 O1 C39 C38 165.9(9)
C37 C38 C39 O1 -15.2(12)
C43 O2 C40 C41 36(2)
Li1 O2 C40 C41 -167.1(19)
O2 C40 C41 C42 -2(3)
C40 C41 C42 C43 -29(3)
C40 O2 C43 C42 -58(2)
Li1 O2 C43 C42 146(2)
C41 C42 C43 O2 53(2)
C43' O2' C40' C41' 17(3)
Li1 O2' C40' C41' -155(2)
O2' C40' C41' C42' -44(3)
C40' C41' C42' C43' 48(2)
C40' O2' C43' C42' 16(3)
Li1 O2' C43' C42' -171(2)
C41' C42' C43' O2' -40(3)
C47 O3 C44 C45 -20(2)
C44' O3 C44 C45 88(3)
C47' O3 C44 C45 -3(2)
Li1 O3 C44 C45 171.5(13)
O3 C44 C45 C46 4(2)
C44 C45 C46 C47 13(2)
C44 O3 C47 C46 30(2)
C44' O3 C47 C46 -1(2)
C47' O3 C47 C46 -91(5)
Li1 O3 C47 C46 -163.6(13)
C45 C46 C47 O3 -27(2)
C44 O3 C44' C45' -87(3)
C47 O3 C44' C45' -6(2)
C47' O3 C44' C45' 13(3)
Li1 O3 C44' C45' 159.4(15)
O3 C44' C45' C46' -15(3)
C44' C45' C46' C47' 12(3)
C44 O3 C47' C46' 27(2)
C47 O3 C47' C46' 91(5)
C44' O3 C47' C46' -5(2)
Li1 O3 C47' C46' -147.4(15)
C45' C46' C47' O3 -5(3)
C50 O4 C48 C49 65.8(16)
Li1 O4 C48 C49 -110.0(15)
C48 O4 C50 C51 -178.3(13)
Li1 O4 C50 C51 -4(2)
C40 O2 Li1 O1 88(2)
C43 O2 Li1 O1 -122(2)
C40 O2 Li1 O2' 89(9)
C43 O2 Li1 O2' -120(10)
C40 O2 Li1 O3 -157(2)
C43 O2 Li1 O3 -6(3)
C40 O2 Li1 O4 -33(3)
C43 O2 Li1 O4 117(2)
C39 O1 Li1 O2 6.9(15)
C36 O1 Li1 O2 -179.4(11)
C39 O1 Li1 O2' 6.7(14)
C36 O1 Li1 O2' -179.6(11)
C39 O1 Li1 O3 -108.0(10)
C36 O1 Li1 O3 65.7(12)
C39 O1 Li1 O4 135.1(9)
C36 O1 Li1 O4 -51.2(12)
C43' O2' Li1 O2 69(8)
C40' O2' Li1 O2 -120(10)
C43' O2' Li1 O1 -112(2)
C40' O2' Li1 O1 58(3)
C43' O2' Li1 O3 1(2)
C40' O2' Li1 O3 171(3)
C43' O2' Li1 O4 130.8(19)
C40' O2' Li1 O4 -59(3)
C44 O3 Li1 O2 -125.4(17)
C47 O3 Li1 O2 70.2(19)
C44' O3 Li1 O2 -91.7(17)
C47' O3 Li1 O2 48.5(19)
C44 O3 Li1 O1 -7.2(18)
C47 O3 Li1 O1 -171.6(14)
C44' O3 Li1 O1 26.5(16)
C47' O3 Li1 O1 166.7(15)
C44 O3 Li1 O2' -117.1(18)
C47 O3 Li1 O2' 78.5(19)
C44' O3 Li1 O2' -83.4(18)
C47' O3 Li1 O2' 56.8(19)
C44 O3 Li1 O4 106.4(16)
C47 O3 Li1 O4 -57.9(17)
C44' O3 Li1 O4 140.1(15)
C47' O3 Li1 O4 -79.7(17)
C50 O4 Li1 O2 66.5(19)
C48 O4 Li1 O2 -119.7(13)
C50 O4 Li1 O1 -57.5(17)
C48 O4 Li1 O1 116.4(10)
C50 O4 Li1 O2' 58(2)
C48 O4 Li1 O2' -128.1(13)
C50 O4 Li1 O3 -172.0(14)
C48 O4 Li1 O3 1.8(14)
